data_7039886
loop_
_publ_author_name
'Gl\"aser, Steve'
'Mede, Ralf'
'G\"orls, Helmar'
'Seupel, Susanne'
'Bohlender, Carmen'
'Wyrwa, Ralf'
'Schirmer, Sina'
'Dochow, Sebastian'
'Reddy, Gandra Upendar'
'Popp, J\"urgen'
'Westerhausen, Matthias'
'Schiller, Alexander'

_publ_section_title
;
 Remote-controlled delivery of CO via photoactive CO-releasing materials
 on a fiber optical device.
;
_journal_issue 33
_journal_name_full 'Dalton transactions (Cambridge, England : 2003)'
_journal_page_first 13222
_journal_page_last 13233
_journal_paper_doi 10.1039/c6dt02011a
_journal_volume 45
_journal_year 2016
_chemical_formula_moiety 'C24 H28 Mn4 O12 S4'
_chemical_formula_sum 'C24 H28 Mn4 O12 S4'
_chemical_formula_weight 856.46
_chemical_name_systematic
; 
 ? 
;
_space_group_IT_number 2
_symmetry_cell_setting triclinic
_symmetry_space_group_name_Hall '-P 1'
_symmetry_space_group_name_H-M 'P -1'
_atom_sites_solution_hydrogens geom
_atom_sites_solution_primary direct
_atom_sites_solution_secondary difmap
_audit_creation_method SHELXL-97
_audit_update_record
;
2016-04-12 deposited with the CCDC.
2016-06-14 downloaded from the CCDC.
;
_cell_angle_alpha 66.466(1)
_cell_angle_beta 89.888(1)
_cell_angle_gamma 60.578(1)
_cell_formula_units_Z 6
_cell_length_a 17.7283(2)
_cell_length_b 17.9385(2)
_cell_length_c 20.8681(3)
_cell_measurement_reflns_used 41184
_cell_measurement_temperature 133(2)
_cell_measurement_theta_max 27.418
_cell_measurement_theta_min 1.359
_cell_volume 5140.63(14)
_computing_cell_refinement DENZO
_computing_data_collection COLLECT
_computing_data_reduction DENZO
_computing_molecular_graphics SHELXTL/PC
_computing_publication_material SHELXL-97
_computing_structure_refinement 'SHELXL-97 (Sheldrick, 2008)'
_computing_structure_solution 'SHELXS-97 (Sheldrick, 2008)'
_diffrn_ambient_temperature 133(2)
_diffrn_measured_fraction_theta_full 0.972
_diffrn_measured_fraction_theta_max 0.972
_diffrn_measurement_device_type KappaCCD
_diffrn_measurement_method 'phi- + omega-scan'
_diffrn_radiation_monochromator graphite
_diffrn_radiation_source 'fine-focus sealed tube'
_diffrn_radiation_type MoK\a
_diffrn_radiation_wavelength 0.71073
_diffrn_reflns_av_R_equivalents 0.0209
_diffrn_reflns_av_sigmaI/netI 0.0276
_diffrn_reflns_limit_h_max 22
_diffrn_reflns_limit_h_min -22
_diffrn_reflns_limit_k_max 23
_diffrn_reflns_limit_k_min -23
_diffrn_reflns_limit_l_max 27
_diffrn_reflns_limit_l_min -27
_diffrn_reflns_number 41184
_diffrn_reflns_theta_full 27.49
_diffrn_reflns_theta_max 27.49
_diffrn_reflns_theta_min 1.36
_exptl_absorpt_coefficient_mu 1.738
_exptl_absorpt_correction_T_max 0.7456
_exptl_absorpt_correction_T_min 0.6658
_exptl_absorpt_correction_type multi-scan
_exptl_absorpt_process_details 'SADABS, Bruker-AXS, 2002'
_exptl_crystal_colour orange-red
_exptl_crystal_density_diffrn 1.660
_exptl_crystal_density_method 'not measured'
_exptl_crystal_description prism
_exptl_crystal_F_000 2592
_exptl_crystal_size_max 0.064
_exptl_crystal_size_mid 0.058
_exptl_crystal_size_min 0.042
_refine_diff_density_max 2.380
_refine_diff_density_min -0.744
_refine_diff_density_rms 0.082
_refine_ls_extinction_method none
_refine_ls_goodness_of_fit_ref 1.120
_refine_ls_hydrogen_treatment constr
_refine_ls_matrix_type full
_refine_ls_number_parameters 1202
_refine_ls_number_reflns 22934
_refine_ls_number_restraints 0
_refine_ls_restrained_S_all 1.120
_refine_ls_R_factor_all 0.0395
_refine_ls_R_factor_gt 0.0376
_refine_ls_shift/su_max 0.002
_refine_ls_shift/su_mean 0.000
_refine_ls_structure_factor_coef Fsqd
_refine_ls_weighting_details 'calc w=1/[\s^2^(Fo^2^)+(0.0000P)^2^+16.8678P] where P=(Fo^2^+2Fc^2^)/3'
_refine_ls_weighting_scheme calc
_refine_ls_wR_factor_gt 0.0872
_refine_ls_wR_factor_ref 0.0886
_reflns_number_gt 22112
_reflns_number_total 22934
_reflns_threshold_expression >2sigma(I)
_cod_data_source_file c6dt02011a2.cif
_cod_data_source_block FO5372
_cod_depositor_comments 'Adding full bibliography for 7039886--7039887.cif.'
_cod_original_cell_volume 5140.63(11)
_cod_database_code 7039886

loop_
_symmetry_equiv_pos_as_xyz
'x, y, z'
'-x, -y, -z'

loop_
_atom_site_label
_atom_site_type_symbol
_atom_site_fract_x
_atom_site_fract_y
_atom_site_fract_z
_atom_site_U_iso_or_equiv
_atom_site_adp_type
_atom_site_occupancy
_atom_site_symmetry_multiplicity
_atom_site_calc_flag
_atom_site_refinement_flags
Mn1A Mn 0.94000(3) -0.06895(3) 0.20006(3) 0.01591(9) Uani 1 1 d .
Mn2A Mn 0.84616(3) 0.06128(3) 0.30567(2) 0.01422(9) Uani 1 1 d .
Mn3A Mn 0.97389(3) 0.12446(3) 0.18016(3) 0.01641(10) Uani 1 1 d .
Mn4A Mn 1.08756(3) -0.10663(3) 0.34680(3) 0.01599(9) Uani 1 1 d .
S1A S 0.85828(5) 0.09096(5) 0.18594(4) 0.01509(14) Uani 1 1 d .
S2A S 0.95076(5) -0.09615(5) 0.32121(4) 0.01418(14) Uani 1 1 d .
S3A S 1.05661(5) -0.04528(6) 0.21998(4) 0.01660(14) Uani 1 1 d .
S4A S 0.98033(5) 0.06005(5) 0.30600(4) 0.01523(14) Uani 1 1 d .
O1A O 0.9405(2) -0.0264(2) 0.04784(15) 0.0398(7) Uani 1 1 d .
O2A O 0.7773(2) -0.0755(3) 0.18798(17) 0.0426(7) Uani 1 1 d .
O3A O 1.0608(2) -0.2744(2) 0.23769(18) 0.0469(8) Uani 1 1 d .
O4A O 0.69545(17) 0.03312(19) 0.29972(16) 0.0308(6) Uani 1 1 d .
O5A O 0.7266(2) 0.26819(19) 0.26627(16) 0.0366(7) Uani 1 1 d .
O6A O 0.8559(2) 0.0248(2) 0.45768(14) 0.0355(7) Uani 1 1 d .
O7A O 0.95311(19) 0.1909(2) 0.02280(14) 0.0332(6) Uani 1 1 d .
O8A O 0.8621(2) 0.32454(19) 0.15950(16) 0.0399(7) Uani 1 1 d .
O9A O 1.13830(19) 0.1294(2) 0.18247(15) 0.0329(6) Uani 1 1 d .
O10A O 1.09637(19) -0.1589(2) 0.50167(13) 0.0303(6) Uani 1 1 d .
O11A O 1.20226(19) -0.30801(19) 0.37074(16) 0.0348(6) Uani 1 1 d .
O12A O 1.25111(18) -0.1010(2) 0.35763(16) 0.0334(6) Uani 1 1 d .
C1A C 0.7501(2) 0.1792(2) 0.12106(17) 0.0196(6) Uani 1 1 d .
H1AA H 0.7050 0.1667 0.1422 0.024 Uiso 1 1 calc R
H1AB H 0.7332 0.2441 0.1136 0.024 Uiso 1 1 calc R
C2A C 0.7462(2) 0.1800(3) 0.04811(19) 0.0254(7) Uani 1 1 d .
H2AA H 0.7607 0.1163 0.0545 0.031 Uiso 1 1 calc R
H2AB H 0.7912 0.1921 0.0264 0.031 Uiso 1 1 calc R
C3A C 0.6532(3) 0.2580(3) -0.0027(2) 0.0288(8) Uani 1 1 d .
H3AA H 0.6516 0.2549 -0.0485 0.043 Uiso 1 1 calc R
H3AB H 0.6403 0.3215 -0.0116 0.043 Uiso 1 1 calc R
H3AC H 0.6083 0.2474 0.0195 0.043 Uiso 1 1 calc R
C4A C 0.9386(2) -0.1964(2) 0.37671(17) 0.0180(6) Uani 1 1 d .
H4AA H 0.8870 -0.1893 0.3508 0.022 Uiso 1 1 calc R
H4AB H 0.9926 -0.2571 0.3833 0.022 Uiso 1 1 calc R
C5A C 0.9252(2) -0.2035(2) 0.45020(18) 0.0221(7) Uani 1 1 d .
H5AA H 0.8697 -0.1443 0.4442 0.027 Uiso 1 1 calc R
H5AB H 0.9757 -0.2087 0.4760 0.027 Uiso 1 1 calc R
C6A C 0.9192(3) -0.2905(3) 0.49462(18) 0.0257(7) Uani 1 1 d .
H6AA H 0.9099 -0.2930 0.5416 0.038 Uiso 1 1 calc R
H6AB H 0.9748 -0.3493 0.5017 0.038 Uiso 1 1 calc R
H6AC H 0.8690 -0.2853 0.4692 0.038 Uiso 1 1 calc R
C7A C 1.1579(2) -0.1014(3) 0.1901(2) 0.0299(8) Uani 1 1 d .
H7AA H 1.2077 -0.1091 0.2192 0.036 Uiso 1 1 calc R
H7AB H 1.1732 -0.1666 0.2000 0.036 Uiso 1 1 calc R
C8A C 1.1511(3) -0.0473(4) 0.1128(2) 0.0493(13) Uani 1 1 d .
H8AA H 1.1384 0.0169 0.1033 0.059 Uiso 1 1 calc R
H8AB H 1.1000 -0.0375 0.0837 0.059 Uiso 1 1 calc R
C9A C 1.2333(3) -0.0961(4) 0.0886(2) 0.0427(11) Uani 1 1 d .
H9AA H 1.2242 -0.0563 0.0372 0.064 Uiso 1 1 calc R
H9AB H 1.2455 -0.1589 0.0963 0.064 Uiso 1 1 calc R
H9AC H 1.2842 -0.1049 0.1164 0.064 Uiso 1 1 calc R
C10A C 0.9920(2) 0.1195(3) 0.35514(18) 0.0222(7) Uani 1 1 d .
H10A H 0.9373 0.1844 0.3372 0.027 Uiso 1 1 calc R
H10B H 0.9970 0.0825 0.4068 0.027 Uiso 1 1 calc R
C11A C 1.0716(3) 0.1293(4) 0.3483(3) 0.0403(11) Uani 1 1 d .
H11A H 1.0664 0.1673 0.2968 0.048 Uiso 1 1 calc R
H11B H 1.1265 0.0646 0.3658 0.048 Uiso 1 1 calc R
C12A C 1.0801(3) 0.1776(3) 0.3903(2) 0.0284(8) Uani 1 1 d .
H12A H 1.1337 0.1806 0.3855 0.043 Uiso 1 1 calc R
H12B H 1.0847 0.1407 0.4413 0.043 Uiso 1 1 calc R
H12C H 1.0273 0.2430 0.3715 0.043 Uiso 1 1 calc R
C13A C 0.9392(2) -0.0402(3) 0.10644(19) 0.0236(7) Uani 1 1 d .
C14A C 0.8408(2) -0.0739(3) 0.19289(19) 0.0237(7) Uani 1 1 d .
C15A C 1.0139(3) -0.1951(3) 0.2241(2) 0.0266(7) Uani 1 1 d .
C16A C 0.7528(2) 0.0455(2) 0.30103(18) 0.0190(6) Uani 1 1 d .
C17A C 0.7738(2) 0.1883(2) 0.28075(18) 0.0220(7) Uani 1 1 d .
C18A C 0.8533(2) 0.0354(2) 0.39946(19) 0.0218(7) Uani 1 1 d .
C19A C 0.9606(2) 0.1638(2) 0.08379(18) 0.0224(7) Uani 1 1 d .
C20A C 0.9043(3) 0.2474(3) 0.16639(18) 0.0243(7) Uani 1 1 d .
C21A C 1.0748(2) 0.1277(2) 0.18386(18) 0.0226(7) Uani 1 1 d .
C22A C 1.0926(2) -0.1393(2) 0.44217(19) 0.0205(6) Uani 1 1 d .
C23A C 1.1575(2) -0.2309(3) 0.36259(18) 0.0227(7) Uani 1 1 d .
C24A C 1.1866(2) -0.1008(2) 0.35326(18) 0.0215(7) Uani 1 1 d .
Mn1B Mn 1.43673(3) 0.22786(3) 0.23669(3) 0.01483(9) Uani 1 1 d .
Mn2B Mn 1.19863(3) 0.31711(3) 0.22227(3) 0.01555(9) Uani 1 1 d .
Mn3B Mn 1.28754(3) 0.45942(3) 0.23395(3) 0.01615(9) Uani 1 1 d .
Mn4B Mn 1.27164(3) 0.43276(3) 0.07016(3) 0.01850(10) Uani 1 1 d .
S1B S 1.30803(5) 0.27744(5) 0.15562(4) 0.01607(14) Uani 1 1 d .
S2B S 1.31998(5) 0.29942(5) 0.28979(4) 0.01487(14) Uani 1 1 d .
S3B S 1.37968(5) 0.39405(5) 0.16496(4) 0.01703(15) Uani 1 1 d .
S4B S 1.18540(5) 0.46731(5) 0.15350(4) 0.01700(15) Uani 1 1 d .
O1B O 1.55612(18) 0.15829(19) 0.14705(15) 0.0288(6) Uani 1 1 d .
O2B O 1.4877(2) 0.02693(18) 0.32663(15) 0.0348(6) Uani 1 1 d .
O3B O 1.57849(18) 0.2006(2) 0.33513(16) 0.0343(6) Uani 1 1 d .
O4B O 1.25602(18) 0.11185(18) 0.29966(14) 0.0272(5) Uani 1 1 d .
O5B O 1.0762(2) 0.3840(2) 0.31080(17) 0.0372(7) Uani 1 1 d .
O6B O 1.05054(19) 0.3550(2) 0.12339(18) 0.0420(7) Uani 1 1 d .
O7B O 1.2333(2) 0.66183(19) 0.14209(16) 0.0369(7) Uani 1 1 d .
O8B O 1.44063(19) 0.4173(2) 0.32988(17) 0.0375(7) Uani 1 1 d .
O9B O 1.18242(19) 0.51163(19) 0.33602(15) 0.0330(6) Uani 1 1 d .
O10B O 1.3916(2) 0.3632(2) -0.01914(15) 0.0353(6) Uani 1 1 d .
O11B O 1.23021(19) 0.63161(18) -0.01078(15) 0.0327(6) Uani 1 1 d .
O12B O 1.1193(2) 0.4720(2) -0.02544(16) 0.0418(7) Uani 1 1 d .
C1B C 1.3266(3) 0.1886(3) 0.1258(2) 0.0287(8) Uani 1 1 d .
H1BA H 1.3831 0.1686 0.1100 0.034 Uiso 1 1 calc R
H1BB H 1.3350 0.1312 0.1678 0.034 Uiso 1 1 calc R
C2B C 1.2557(3) 0.2188(3) 0.0665(2) 0.0370(9) Uani 1 1 d .
H2BA H 1.2486 0.2737 0.0228 0.044 Uiso 1 1 calc R
H2BB H 1.1981 0.2399 0.0807 0.044 Uiso 1 1 calc R
C3B C 1.2805(4) 0.1339(3) 0.0501(3) 0.0505(13) Uani 1 1 d .
H3BA H 1.2345 0.1550 0.0098 0.076 Uiso 1 1 calc R
H3BB H 1.2845 0.0809 0.0928 0.076 Uiso 1 1 calc R
H3BC H 1.3382 0.1121 0.0373 0.076 Uiso 1 1 calc R
C4B C 1.3367(2) 0.2476(2) 0.38784(17) 0.0219(7) Uani 1 1 d .
H4BA H 1.3914 0.2402 0.4089 0.026 Uiso 1 1 calc R
H4BB H 1.2858 0.2934 0.3996 0.026 Uiso 1 1 calc R
C5B C 1.3451(4) 0.1518(3) 0.4229(2) 0.0409(11) Uani 1 1 d .
H5BA H 1.4005 0.1039 0.4167 0.049 Uiso 1 1 calc R
H5BB H 1.2942 0.1570 0.3976 0.049 Uiso 1 1 calc R
C6B C 1.3471(3) 0.1155(3) 0.5021(2) 0.0330(9) Uani 1 1 d .
H6BA H 1.3478 0.0556 0.5202 0.049 Uiso 1 1 calc R
H6BB H 1.2941 0.1639 0.5092 0.049 Uiso 1 1 calc R
H6BC H 1.4009 0.1034 0.5284 0.049 Uiso 1 1 calc R
C7B C 1.4588(2) 0.4329(2) 0.1458(2) 0.0232(7) Uani 1 1 d .
H7BA H 1.4250 0.5038 0.1171 0.028 Uiso 1 1 calc R
H7BB H 1.4934 0.4161 0.1919 0.028 Uiso 1 1 calc R
C8B C 1.5229(3) 0.3885(3) 0.1055(2) 0.0282(8) Uani 1 1 d .
H8BA H 1.4889 0.4002 0.0614 0.034 Uiso 1 1 calc R
H8BB H 1.5615 0.3181 0.1361 0.034 Uiso 1 1 calc R
C9B C 1.5810(3) 0.4312(3) 0.0849(2) 0.0272(7) Uani 1 1 d .
H9BA H 1.6110 0.4139 0.0491 0.041 Uiso 1 1 calc R
H9BB H 1.6258 0.4055 0.1279 0.041 Uiso 1 1 calc R
H9BC H 1.5434 0.5014 0.0646 0.041 Uiso 1 1 calc R
C10B C 1.0750(2) 0.5771(3) 0.1089(2) 0.0311(8) Uani 1 1 d .
H10C H 1.0821 0.6302 0.0767 0.037 Uiso 1 1 calc R
H10D H 1.0412 0.5676 0.0784 0.037 Uiso 1 1 calc R
C11B C 1.0219(3) 0.6062(3) 0.1590(3) 0.0468(11) Uani 1 1 d .
H11C H 1.0566 0.6121 0.1917 0.056 Uiso 1 1 calc R
H11D H 1.0102 0.5559 0.1887 0.056 Uiso 1 1 calc R
C12B C 0.9326(3) 0.7028(4) 0.1175(4) 0.0686(18) Uani 1 1 d .
H12D H 0.8977 0.7187 0.1517 0.103 Uiso 1 1 calc R
H12E H 0.8990 0.6977 0.0839 0.103 Uiso 1 1 calc R
H12F H 0.9441 0.7536 0.0906 0.103 Uiso 1 1 calc R
C13B C 1.5106(2) 0.1866(2) 0.18168(18) 0.0192(6) Uani 1 1 d .
C14B C 1.4657(2) 0.1056(2) 0.29161(18) 0.0202(6) Uani 1 1 d .
C15B C 1.5237(2) 0.2105(2) 0.29711(19) 0.0215(7) Uani 1 1 d .
C16B C 1.2322(2) 0.1919(2) 0.27133(17) 0.0191(6) Uani 1 1 d .
C17B C 1.1236(2) 0.3574(2) 0.2767(2) 0.0235(7) Uani 1 1 d .
C18B C 1.1082(2) 0.3411(2) 0.1606(2) 0.0251(7) Uani 1 1 d .
C19B C 1.2555(2) 0.5835(2) 0.1775(2) 0.0236(7) Uani 1 1 d .
C20B C 1.3813(2) 0.4339(2) 0.29269(19) 0.0227(7) Uani 1 1 d .
C21B C 1.2190(2) 0.4936(2) 0.29404(19) 0.0227(7) Uani 1 1 d .
C22B C 1.3462(2) 0.3903(2) 0.01603(18) 0.0237(7) Uani 1 1 d .
C23B C 1.2457(2) 0.5546(3) 0.01996(18) 0.0238(7) Uani 1 1 d .
C24B C 1.1784(2) 0.4566(3) 0.01121(19) 0.0264(7) Uani 1 1 d .
Mn1C Mn 1.64260(3) -0.21918(3) 0.25863(3) 0.01534(9) Uani 1 1 d .
Mn2C Mn 1.48347(3) -0.29584(4) 0.29570(3) 0.01849(10) Uani 1 1 d .
Mn3C Mn 1.69142(4) -0.43956(4) 0.25542(3) 0.01987(10) Uani 1 1 d .
Mn4C Mn 1.69617(3) -0.42933(3) 0.42769(2) 0.01413(9) Uani 1 1 d .
S1C S 1.57245(6) -0.27756(6) 0.21242(4) 0.02016(16) Uani 1 1 d .
S2C S 1.57637(5) -0.26892(5) 0.35242(4) 0.01491(14) Uani 1 1 d .
S3C S 1.74738(5) -0.38789(5) 0.32059(4) 0.01538(14) Uani 1 1 d .
S4C S 1.61743(5) -0.45043(5) 0.35074(4) 0.01604(14) Uani 1 1 d .
O1C O 1.4962(2) -0.01493(19) 0.18687(16) 0.0381(7) Uani 1 1 d .
O2C O 1.72652(18) -0.16597(19) 0.34073(14) 0.0288(6) Uani 1 1 d .
O3C O 1.7272(2) -0.1840(2) 0.13666(16) 0.0372(7) Uani 1 1 d .
O4C O 1.3971(2) -0.3412(2) 0.41483(16) 0.0347(6) Uani 1 1 d .
O5C O 1.3923(2) -0.3484(3) 0.21910(19) 0.0496(9) Uani 1 1 d .
O6C O 1.34333(18) -0.08792(19) 0.22762(15) 0.0328(6) Uani 1 1 d .
O7C O 1.5822(3) -0.4832(3) 0.1880(2) 0.0548(10) Uani 1 1 d .
O8C O 1.7734(2) -0.3949(2) 0.13311(17) 0.0453(8) Uani 1 1 d .
O9C O 1.8499(2) -0.6384(2) 0.3207(2) 0.0467(8) Uani 1 1 d .
O10C O 1.85892(18) -0.62506(18) 0.49343(15) 0.0332(6) Uani 1 1 d .
O11C O 1.76864(18) -0.3623(2) 0.50479(14) 0.0282(6) Uani 1 1 d .
O12C O 1.60669(19) -0.4759(2) 0.54437(15) 0.0326(6) Uani 1 1 d .
C1C C 1.5230(4) -0.2193(4) 0.1161(2) 0.0593(17) Uani 1 1 d .
H1CA H 1.5724 -0.2406 0.0924 0.071 Uiso 1 1 calc R
H1CB H 1.4866 -0.2446 0.1095 0.071 Uiso 1 1 calc R
C2C C 1.4692(4) -0.1182(4) 0.0784(3) 0.0554(13) Uani 1 1 d .
H2CA H 1.5027 -0.0905 0.0863 0.066 Uiso 1 1 calc R
H2CB H 1.4153 -0.0951 0.0973 0.066 Uiso 1 1 calc R
C3C C 1.4404(5) -0.0828(4) -0.0042(3) 0.078(2) Uani 1 1 d .
H3CA H 1.4018 -0.0125 -0.0288 0.118 Uiso 1 1 calc R
H3CB H 1.4078 -0.1107 -0.0120 0.118 Uiso 1 1 calc R
H3CC H 1.4936 -0.1032 -0.0234 0.118 Uiso 1 1 calc R
C4C C 1.5231(2) -0.1811(2) 0.38671(19) 0.0220(7) Uani 1 1 d .
H4CA H 1.5675 -0.1687 0.4007 0.026 Uiso 1 1 calc R
H4CB H 1.4744 -0.1199 0.3472 0.026 Uiso 1 1 calc R
C5C C 1.4850(3) -0.2099(3) 0.4503(2) 0.0310(8) Uani 1 1 d .
H5CA H 1.5343 -0.2649 0.4927 0.037 Uiso 1 1 calc R
H5CB H 1.4465 -0.2308 0.4393 0.037 Uiso 1 1 calc R
C6C C 1.4302(3) -0.1260(3) 0.4680(2) 0.0318(8) Uani 1 1 d .
H6CA H 1.4092 -0.1477 0.5111 0.048 Uiso 1 1 calc R
H6CB H 1.3788 -0.0733 0.4273 0.048 Uiso 1 1 calc R
H6CC H 1.4676 -0.1035 0.4769 0.048 Uiso 1 1 calc R
C7C C 1.8664(2) -0.4328(3) 0.3284(2) 0.0222(7) Uani 1 1 d .
H7CA H 1.8999 -0.5034 0.3463 0.027 Uiso 1 1 calc R
H7CB H 1.8755 -0.4040 0.2800 0.027 Uiso 1 1 calc R
C8C C 1.9045(2) -0.4108(3) 0.3784(2) 0.0322(9) Uani 1 1 d .
H8CA H 1.9014 -0.4450 0.4281 0.039 Uiso 1 1 calc R
H8CB H 1.8681 -0.3409 0.3634 0.039 Uiso 1 1 calc R
C9C C 2.0011(2) -0.4413(3) 0.3774(2) 0.0313(8) Uani 1 1 d .
H9CA H 2.0238 -0.4265 0.4104 0.047 Uiso 1 1 calc R
H9CB H 2.0041 -0.4065 0.3285 0.047 Uiso 1 1 calc R
H9CC H 2.0373 -0.5107 0.3928 0.047 Uiso 1 1 calc R
C10C C 1.5995(2) -0.5498(2) 0.38873(19) 0.0218(7) Uani 1 1 d .
H10E H 1.5662 -0.5435 0.4263 0.026 Uiso 1 1 calc R
H10F H 1.5619 -0.5447 0.3503 0.026 Uiso 1 1 calc R
C11C C 1.6847(3) -0.6481(3) 0.4214(3) 0.0368(10) Uani 1 1 d .
H11E H 1.7194 -0.6564 0.4635 0.044 Uiso 1 1 calc R
H11F H 1.7212 -0.6526 0.3855 0.044 Uiso 1 1 calc R
C12C C 1.6666(3) -0.7283(3) 0.4452(2) 0.0292(8) Uani 1 1 d .
H12G H 1.7233 -0.7907 0.4676 0.044 Uiso 1 1 calc R
H12H H 1.6352 -0.7225 0.4032 0.044 Uiso 1 1 calc R
H12I H 1.6296 -0.7235 0.4800 0.044 Uiso 1 1 calc R
C13C C 1.5514(2) -0.0950(2) 0.21467(18) 0.0217(7) Uani 1 1 d .
C14C C 1.6962(2) -0.1881(2) 0.30886(18) 0.0194(6) Uani 1 1 d .
C15C C 1.6956(2) -0.1977(2) 0.18456(19) 0.0231(7) Uani 1 1 d .
C16C C 1.4316(2) -0.3235(2) 0.3697(2) 0.0244(7) Uani 1 1 d .
C17C C 1.4279(3) -0.3276(3) 0.2480(2) 0.0297(8) Uani 1 1 d .
C18C C 1.3961(2) -0.1690(3) 0.2533(2) 0.0244(7) Uani 1 1 d .
C19C C 1.6268(3) -0.4673(3) 0.2125(2) 0.0330(9) Uani 1 1 d .
C20C C 1.7418(3) -0.4121(3) 0.1805(2) 0.0305(8) Uani 1 1 d .
C21C C 1.7872(3) -0.5624(3) 0.2972(2) 0.0300(8) Uani 1 1 d .
C22C C 1.7946(2) -0.5503(2) 0.46916(17) 0.0199(6) Uani 1 1 d .
C23C C 1.7426(2) -0.3899(2) 0.47458(17) 0.0179(6) Uani 1 1 d .
C24C C 1.6405(2) -0.4573(2) 0.49910(18) 0.0210(6) Uani 1 1 d .

loop_
_atom_site_aniso_label
_atom_site_aniso_U_11
_atom_site_aniso_U_22
_atom_site_aniso_U_33
_atom_site_aniso_U_23
_atom_site_aniso_U_13
_atom_site_aniso_U_12
Mn1A 0.0191(2) 0.0156(2) 0.0161(2) -0.00858(18) 0.00598(18) -0.01037(19)
Mn2A 0.0143(2) 0.0130(2) 0.0149(2) -0.00613(17) 0.00481(17) -0.00722(18)
Mn3A 0.0206(2) 0.0155(2) 0.0154(2) -0.00634(18) 0.00658(18) -0.01173(19)
Mn4A 0.0145(2) 0.0151(2) 0.0172(2) -0.00639(18) 0.00357(18) -0.00789(18)
S1A 0.0165(3) 0.0139(3) 0.0144(3) -0.0060(3) 0.0046(3) -0.0082(3)
S2A 0.0154(3) 0.0122(3) 0.0146(3) -0.0052(3) 0.0041(3) -0.0078(3)
S3A 0.0156(3) 0.0174(3) 0.0185(4) -0.0090(3) 0.0072(3) -0.0094(3)
S4A 0.0178(3) 0.0149(3) 0.0157(3) -0.0071(3) 0.0054(3) -0.0105(3)
O1A 0.0422(17) 0.0533(19) 0.0240(14) -0.0218(14) 0.0105(12) -0.0224(15)
O2A 0.0455(18) 0.063(2) 0.0459(18) -0.0293(16) 0.0161(15) -0.0432(17)
O3A 0.058(2) 0.0201(14) 0.0514(19) -0.0181(14) 0.0115(16) -0.0125(14)
O4A 0.0191(12) 0.0287(14) 0.0462(16) -0.0172(13) 0.0087(11) -0.0138(11)
O5A 0.0408(16) 0.0180(13) 0.0395(16) -0.0137(12) 0.0131(13) -0.0077(12)
O6A 0.0566(19) 0.0355(15) 0.0202(13) -0.0157(12) 0.0154(13) -0.0261(15)
O7A 0.0374(15) 0.0321(14) 0.0194(13) -0.0079(11) 0.0092(11) -0.0146(13)
O8A 0.0541(19) 0.0197(13) 0.0394(16) -0.0142(12) 0.0106(14) -0.0150(13)
O9A 0.0347(15) 0.0487(17) 0.0376(15) -0.0237(14) 0.0182(12) -0.0342(14)
O10A 0.0357(15) 0.0362(15) 0.0195(12) -0.0112(11) 0.0062(11) -0.0209(13)
O11A 0.0330(15) 0.0176(13) 0.0405(16) -0.0114(12) 0.0078(12) -0.0060(11)
O12A 0.0218(13) 0.0396(16) 0.0414(16) -0.0167(13) 0.0076(12) -0.0196(12)
C1A 0.0162(15) 0.0173(15) 0.0166(15) -0.0047(12) -0.0002(12) -0.0056(12)
C2A 0.0251(17) 0.0237(17) 0.0202(16) -0.0099(14) 0.0022(14) -0.0083(14)
C3A 0.0277(19) 0.0262(18) 0.0227(17) -0.0104(15) -0.0020(14) -0.0085(15)
C4A 0.0249(16) 0.0153(14) 0.0169(14) -0.0047(12) 0.0054(12) -0.0149(13)
C5A 0.0311(18) 0.0216(16) 0.0196(16) -0.0093(13) 0.0092(14) -0.0181(15)
C6A 0.036(2) 0.0255(18) 0.0185(16) -0.0057(14) 0.0079(14) -0.0222(16)
C7A 0.0217(17) 0.033(2) 0.0304(19) -0.0150(16) 0.0108(15) -0.0113(16)
C8A 0.036(2) 0.057(3) 0.024(2) -0.011(2) 0.0149(18) -0.010(2)
C9A 0.029(2) 0.061(3) 0.031(2) -0.026(2) 0.0138(17) -0.017(2)
C10A 0.0308(18) 0.0235(16) 0.0217(16) -0.0140(14) 0.0094(14) -0.0180(15)
C11A 0.044(2) 0.073(3) 0.051(3) -0.050(3) 0.030(2) -0.046(2)
C12A 0.040(2) 0.0322(19) 0.0250(17) -0.0137(15) 0.0087(16) -0.0267(18)
C13A 0.0217(17) 0.0248(17) 0.0254(17) -0.0131(14) 0.0053(14) -0.0118(14)
C14A 0.0312(19) 0.0256(17) 0.0226(16) -0.0126(14) 0.0083(14) -0.0196(15)
C15A 0.034(2) 0.0242(18) 0.0265(18) -0.0140(15) 0.0097(15) -0.0168(16)
C16A 0.0154(15) 0.0149(14) 0.0222(16) -0.0078(13) 0.0047(12) -0.0057(12)
C17A 0.0234(16) 0.0232(17) 0.0204(16) -0.0105(13) 0.0081(13) -0.0126(14)
C18A 0.0246(17) 0.0148(15) 0.0251(17) -0.0081(13) 0.0078(14) -0.0107(13)
C19A 0.0245(17) 0.0192(16) 0.0236(17) -0.0086(13) 0.0085(14) -0.0127(14)
C20A 0.0321(19) 0.0242(17) 0.0200(16) -0.0092(14) 0.0083(14) -0.0181(16)
C21A 0.0322(19) 0.0226(16) 0.0180(15) -0.0095(13) 0.0099(14) -0.0177(15)
C22A 0.0135(14) 0.0190(15) 0.0275(18) -0.0094(13) 0.0021(12) -0.0088(13)
C23A 0.0197(16) 0.0244(17) 0.0213(16) -0.0083(14) 0.0028(13) -0.0116(14)
C24A 0.0193(16) 0.0198(16) 0.0193(15) -0.0065(13) 0.0029(13) -0.0084(13)
Mn1B 0.0130(2) 0.0113(2) 0.0160(2) -0.00481(18) 0.00273(17) -0.00478(18)
Mn2B 0.0138(2) 0.0133(2) 0.0179(2) -0.00557(18) 0.00336(18) -0.00732(18)
Mn3B 0.0157(2) 0.0127(2) 0.0207(2) -0.00762(18) 0.00635(18) -0.00806(18)
Mn4B 0.0193(2) 0.0133(2) 0.0147(2) -0.00307(18) 0.00319(18) -0.00588(19)
S1B 0.0165(3) 0.0126(3) 0.0149(3) -0.0051(3) 0.0024(3) -0.0059(3)
S2B 0.0159(3) 0.0125(3) 0.0153(3) -0.0054(3) 0.0041(3) -0.0078(3)
S3B 0.0154(3) 0.0133(3) 0.0197(4) -0.0059(3) 0.0059(3) -0.0072(3)
S4B 0.0138(3) 0.0122(3) 0.0193(4) -0.0046(3) 0.0035(3) -0.0053(3)
O1B 0.0273(13) 0.0323(14) 0.0335(14) -0.0206(12) 0.0147(11) -0.0162(12)
O2B 0.0471(17) 0.0162(12) 0.0333(15) -0.0061(11) 0.0064(13) -0.0157(12)
O3B 0.0244(14) 0.0389(16) 0.0394(16) -0.0233(13) -0.0016(12) -0.0125(12)
O4B 0.0308(14) 0.0191(12) 0.0304(13) -0.0068(11) 0.0028(11) -0.0160(11)
O5B 0.0431(17) 0.0307(15) 0.0463(17) -0.0216(13) 0.0308(14) -0.0223(13)
O6B 0.0258(15) 0.0360(16) 0.0528(19) -0.0175(15) -0.0106(13) -0.0110(13)
O7B 0.0422(17) 0.0187(13) 0.0429(17) -0.0057(12) 0.0053(13) -0.0182(12)
O8B 0.0305(15) 0.0456(17) 0.0462(17) -0.0272(15) 0.0047(13) -0.0220(14)
O9B 0.0326(15) 0.0274(14) 0.0346(15) -0.0166(12) 0.0175(12) -0.0114(12)
O10B 0.0403(16) 0.0441(17) 0.0336(15) -0.0264(14) 0.0202(13) -0.0239(14)
O11B 0.0364(15) 0.0181(12) 0.0311(14) -0.0030(11) 0.0104(12) -0.0127(12)
O12B 0.0325(16) 0.0367(16) 0.0357(16) -0.0137(13) -0.0091(13) -0.0069(13)
C1B 0.040(2) 0.0198(17) 0.0232(17) -0.0100(14) 0.0042(15) -0.0135(16)
C2B 0.041(2) 0.029(2) 0.034(2) -0.0136(17) 0.0012(18) -0.0152(18)
C3B 0.071(3) 0.035(2) 0.038(2) -0.018(2) -0.008(2) -0.022(2)
C4B 0.0281(18) 0.0232(16) 0.0159(15) -0.0081(13) 0.0047(13) -0.0154(14)
C5B 0.082(4) 0.033(2) 0.0178(17) -0.0092(16) 0.010(2) -0.040(2)
C6B 0.044(2) 0.035(2) 0.0194(17) -0.0061(16) 0.0056(16) -0.0260(19)
C7B 0.0228(17) 0.0206(16) 0.0297(18) -0.0110(14) 0.0111(14) -0.0143(14)
C8B 0.032(2) 0.0313(19) 0.0333(19) -0.0190(16) 0.0167(16) -0.0221(17)
C9B 0.0283(18) 0.0288(18) 0.035(2) -0.0185(16) 0.0159(16) -0.0191(16)
C10B 0.0201(17) 0.0144(16) 0.036(2) -0.0016(15) 0.0006(15) -0.0017(14)
C11B 0.031(2) 0.035(2) 0.050(3) -0.016(2) 0.011(2) -0.0043(19)
C12B 0.033(3) 0.041(3) 0.091(5) -0.022(3) 0.019(3) 0.001(2)
C13B 0.0156(15) 0.0142(14) 0.0221(16) -0.0056(12) 0.0020(12) -0.0063(12)
C14B 0.0190(15) 0.0186(16) 0.0195(15) -0.0094(13) 0.0027(12) -0.0071(13)
C15B 0.0190(16) 0.0159(15) 0.0255(17) -0.0105(13) 0.0078(13) -0.0058(13)
C16B 0.0172(15) 0.0212(16) 0.0197(15) -0.0087(13) 0.0035(12) -0.0113(13)
C17B 0.0253(17) 0.0173(15) 0.0298(18) -0.0092(14) 0.0096(14) -0.0139(14)
C18B 0.0211(17) 0.0164(15) 0.0305(18) -0.0084(14) 0.0023(14) -0.0070(13)
C19B 0.0196(16) 0.0222(17) 0.0311(18) -0.0131(15) 0.0087(14) -0.0120(14)
C20B 0.0233(17) 0.0209(16) 0.0284(17) -0.0143(14) 0.0102(14) -0.0124(14)
C21B 0.0214(16) 0.0148(15) 0.0275(17) -0.0072(13) 0.0055(14) -0.0087(13)
C22B 0.0242(17) 0.0204(16) 0.0191(16) -0.0046(13) 0.0024(13) -0.0105(14)
C23B 0.0227(17) 0.0228(17) 0.0202(16) -0.0073(14) 0.0069(13) -0.0102(14)
C24B 0.0250(18) 0.0193(16) 0.0198(16) -0.0049(13) 0.0005(14) -0.0050(14)
Mn1C 0.0167(2) 0.0129(2) 0.0159(2) -0.00453(18) 0.00314(18) -0.00913(19)
Mn2C 0.0156(2) 0.0164(2) 0.0231(2) -0.0072(2) 0.00131(19) -0.00975(19)
Mn3C 0.0275(3) 0.0205(2) 0.0206(2) -0.0130(2) 0.0101(2) -0.0161(2)
Mn4C 0.0148(2) 0.0131(2) 0.0146(2) -0.00537(17) 0.00364(17) -0.00836(18)
S1C 0.0256(4) 0.0191(4) 0.0159(4) -0.0048(3) 0.0006(3) -0.0144(3)
S2C 0.0137(3) 0.0135(3) 0.0188(3) -0.0073(3) 0.0036(3) -0.0081(3)
S3C 0.0163(3) 0.0144(3) 0.0174(3) -0.0075(3) 0.0060(3) -0.0094(3)
S4C 0.0184(4) 0.0145(3) 0.0183(3) -0.0075(3) 0.0045(3) -0.0109(3)
O1C 0.0336(15) 0.0186(13) 0.0388(16) -0.0060(12) 0.0000(13) -0.0039(12)
O2C 0.0325(14) 0.0284(13) 0.0331(14) -0.0153(12) 0.0041(11) -0.0205(12)
O3C 0.0445(17) 0.0437(17) 0.0354(15) -0.0192(14) 0.0242(14) -0.0307(15)
O4C 0.0369(16) 0.0385(16) 0.0450(17) -0.0224(14) 0.0216(14) -0.0284(14)
O5C 0.050(2) 0.053(2) 0.057(2) -0.0253(17) -0.0053(16) -0.0351(17)
O6C 0.0252(13) 0.0226(13) 0.0350(15) -0.0083(11) 0.0041(11) -0.0061(11)
O7C 0.070(2) 0.081(3) 0.062(2) -0.053(2) 0.0238(19) -0.058(2)
O8C 0.062(2) 0.054(2) 0.0368(16) -0.0267(15) 0.0330(16) -0.0373(18)
O9C 0.0434(18) 0.0252(15) 0.066(2) -0.0219(15) 0.0226(16) -0.0136(14)
O10C 0.0234(13) 0.0187(13) 0.0381(15) -0.0042(11) 0.0018(11) -0.0052(11)
O11C 0.0352(15) 0.0385(15) 0.0257(13) -0.0173(12) 0.0090(11) -0.0275(13)
O12C 0.0384(15) 0.0314(14) 0.0322(14) -0.0129(12) 0.0205(12) -0.0228(13)
C1C 0.101(5) 0.055(3) 0.023(2) 0.005(2) -0.019(2) -0.060(3)
C2C 0.066(4) 0.046(3) 0.042(3) -0.013(2) -0.001(2) -0.027(3)
C3C 0.145(7) 0.058(3) 0.023(2) 0.007(2) -0.026(3) -0.068(4)
C4C 0.0226(16) 0.0193(16) 0.0311(18) -0.0151(14) 0.0102(14) -0.0130(14)
C5C 0.044(2) 0.0300(19) 0.035(2) -0.0213(17) 0.0212(18) -0.0248(18)
C6C 0.038(2) 0.034(2) 0.041(2) -0.0264(18) 0.0234(18) -0.0237(18)
C7C 0.0164(15) 0.0237(16) 0.0312(18) -0.0160(14) 0.0120(13) -0.0112(13)
C8C 0.0177(17) 0.038(2) 0.050(2) -0.029(2) 0.0109(16) -0.0140(16)
C9C 0.0203(17) 0.0289(19) 0.051(2) -0.0218(18) 0.0134(17) -0.0148(16)
C10C 0.0226(16) 0.0184(15) 0.0294(17) -0.0093(14) 0.0063(14) -0.0156(14)
C11C 0.0252(19) 0.0173(17) 0.060(3) -0.0091(18) 0.0078(18) -0.0129(15)
C12C 0.033(2) 0.0207(17) 0.035(2) -0.0106(15) 0.0075(16) -0.0167(16)
C13C 0.0247(17) 0.0212(16) 0.0179(15) -0.0065(13) 0.0039(13) -0.0132(14)
C14C 0.0191(15) 0.0154(15) 0.0207(15) -0.0051(12) 0.0050(12) -0.0097(13)
C15C 0.0237(17) 0.0187(16) 0.0263(17) -0.0086(14) 0.0023(14) -0.0121(14)
C16C 0.0210(16) 0.0190(16) 0.036(2) -0.0129(15) 0.0044(15) -0.0124(14)
C17C 0.0264(18) 0.0265(18) 0.033(2) -0.0091(16) -0.0014(15) -0.0152(16)
C18C 0.0196(16) 0.0275(18) 0.0280(18) -0.0110(15) 0.0049(14) -0.0152(15)
C19C 0.046(2) 0.039(2) 0.033(2) -0.0246(18) 0.0182(18) -0.029(2)
C20C 0.041(2) 0.0308(19) 0.0301(19) -0.0196(16) 0.0152(17) -0.0213(18)
C21C 0.042(2) 0.0259(19) 0.035(2) -0.0181(16) 0.0204(17) -0.0231(18)
C22C 0.0195(16) 0.0201(16) 0.0197(15) -0.0054(13) 0.0054(13) -0.0133(14)
C23C 0.0158(14) 0.0175(15) 0.0154(14) -0.0036(12) 0.0028(12) -0.0087(12)
C24C 0.0236(16) 0.0170(15) 0.0230(16) -0.0093(13) 0.0049(13) -0.0113(13)

loop_
_atom_type_symbol
_atom_type_description
_atom_type_scat_dispersion_real
_atom_type_scat_dispersion_imag
_atom_type_scat_source
C C 0.0033 0.0016 'International Tables Vol C Tables 4.2.6.8 and 6.1.1.4'
H H 0.0000 0.0000 'International Tables Vol C Tables 4.2.6.8 and 6.1.1.4'
O O 0.0106 0.0060 'International Tables Vol C Tables 4.2.6.8 and 6.1.1.4'
S S 0.1246 0.1234 'International Tables Vol C Tables 4.2.6.8 and 6.1.1.4'
Mn Mn 0.3368 0.7283 'International Tables Vol C Tables 4.2.6.8 and 6.1.1.4'

loop_
_geom_angle_atom_site_label_1
_geom_angle_atom_site_label_2
_geom_angle_atom_site_label_3
_geom_angle
C15A Mn1A C13A 89.19(16)
C15A Mn1A C14A 92.88(17)
C13A Mn1A C14A 92.23(16)
C15A Mn1A S2A 93.74(12)
C13A Mn1A S2A 172.63(12)
C14A Mn1A S2A 94.37(11)
C15A Mn1A S3A 94.78(13)
C13A Mn1A S3A 94.76(11)
C14A Mn1A S3A 169.69(12)
S2A Mn1A S3A 78.27(3)
C15A Mn1A S1A 170.36(12)
C13A Mn1A S1A 98.09(11)
C14A Mn1A S1A 93.14(12)
S2A Mn1A S1A 78.30(3)
S3A Mn1A S1A 78.40(3)
C18A Mn2A C17A 88.81(15)
C18A Mn2A C16A 92.03(15)
C17A Mn2A C16A 93.01(15)
C18A Mn2A S4A 93.06(11)
C17A Mn2A S4A 95.62(11)
C16A Mn2A S4A 170.06(11)
C18A Mn2A S1A 171.54(12)
C17A Mn2A S1A 93.14(11)
C16A Mn2A S1A 96.09(11)
S4A Mn2A S1A 78.55(3)
C18A Mn2A S2A 99.07(11)
C17A Mn2A S2A 170.20(11)
C16A Mn2A S2A 92.53(10)
S4A Mn2A S2A 78.24(3)
S1A Mn2A S2A 78.23(3)
C20A Mn3A C19A 91.81(15)
C20A Mn3A C21A 92.41(16)
C19A Mn3A C21A 89.18(15)
C20A Mn3A S4A 92.40(11)
C19A Mn3A S4A 171.13(11)
C21A Mn3A S4A 98.44(11)
C20A Mn3A S3A 168.72(11)
C19A Mn3A S3A 98.38(11)
C21A Mn3A S3A 92.57(11)
S4A Mn3A S3A 76.86(3)
C20A Mn3A S1A 96.76(12)
C19A Mn3A S1A 93.99(11)
C21A Mn3A S1A 170.20(11)
S4A Mn3A S1A 77.76(3)
S3A Mn3A S1A 77.80(3)
C24A Mn4A C23A 89.56(15)
C24A Mn4A C22A 91.38(15)
C23A Mn4A C22A 93.88(15)
C24A Mn4A S3A 94.59(11)
C23A Mn4A S3A 93.20(11)
C22A Mn4A S3A 170.77(11)
C24A Mn4A S4A 97.12(11)
C23A Mn4A S4A 168.82(11)
C22A Mn4A S4A 94.90(11)
S3A Mn4A S4A 77.39(3)
C24A Mn4A S2A 171.78(11)
C23A Mn4A S2A 94.44(11)
C22A Mn4A S2A 95.50(10)
S3A Mn4A S2A 78.04(3)
S4A Mn4A S2A 77.85(3)
C1A S1A Mn2A 111.98(11)
C1A S1A Mn1A 119.79(11)
Mn2A S1A Mn1A 100.64(3)
C1A S1A Mn3A 120.15(11)
Mn2A S1A Mn3A 100.42(3)
Mn1A S1A Mn3A 100.54(3)
C4A S2A Mn1A 111.83(11)
C4A S2A Mn2A 120.14(11)
Mn1A S2A Mn2A 100.90(3)
C4A S2A Mn4A 119.64(11)
Mn1A S2A Mn4A 100.47(3)
Mn2A S2A Mn4A 100.61(3)
C7A S3A Mn4A 111.38(13)
C7A S3A Mn1A 118.99(14)
Mn4A S3A Mn1A 100.68(3)
C7A S3A Mn3A 120.15(13)
Mn4A S3A Mn3A 101.91(3)
Mn1A S3A Mn3A 100.79(3)
C10A S4A Mn2A 113.45(12)
C10A S4A Mn4A 118.76(12)
Mn2A S4A Mn4A 100.92(3)
C10A S4A Mn3A 118.47(11)
Mn2A S4A Mn3A 100.71(3)
Mn4A S4A Mn3A 101.61(3)
C2A C1A S1A 115.3(2)
C2A C1A H1AA 108.4
S1A C1A H1AA 108.4
C2A C1A H1AB 108.4
S1A C1A H1AB 108.4
H1AA C1A H1AB 107.5
C1A C2A C3A 111.1(3)
C1A C2A H2AA 109.4
C3A C2A H2AA 109.4
C1A C2A H2AB 109.4
C3A C2A H2AB 109.4
H2AA C2A H2AB 108.0
C2A C3A H3AA 109.5
C2A C3A H3AB 109.5
H3AA C3A H3AB 109.5
C2A C3A H3AC 109.5
H3AA C3A H3AC 109.5
H3AB C3A H3AC 109.5
C5A C4A S2A 113.9(2)
C5A C4A H4AA 108.8
S2A C4A H4AA 108.8
C5A C4A H4AB 108.8
S2A C4A H4AB 108.8
H4AA C4A H4AB 107.7
C4A C5A C6A 111.1(3)
C4A C5A H5AA 109.4
C6A C5A H5AA 109.4
C4A C5A H5AB 109.4
C6A C5A H5AB 109.4
H5AA C5A H5AB 108.0
C5A C6A H6AA 109.5
C5A C6A H6AB 109.5
H6AA C6A H6AB 109.5
C5A C6A H6AC 109.5
H6AA C6A H6AC 109.5
H6AB C6A H6AC 109.5
C8A C7A S3A 114.6(3)
C8A C7A H7AA 108.6
S3A C7A H7AA 108.6
C8A C7A H7AB 108.6
S3A C7A H7AB 108.6
H7AA C7A H7AB 107.6
C7A C8A C9A 113.9(4)
C7A C8A H8AA 108.8
C9A C8A H8AA 108.8
C7A C8A H8AB 108.8
C9A C8A H8AB 108.8
H8AA C8A H8AB 107.7
C8A C9A H9AA 109.5
C8A C9A H9AB 109.5
H9AA C9A H9AB 109.5
C8A C9A H9AC 109.5
H9AA C9A H9AC 109.5
H9AB C9A H9AC 109.5
C11A C10A S4A 113.7(3)
C11A C10A H10A 108.8
S4A C10A H10A 108.8
C11A C10A H10B 108.8
S4A C10A H10B 108.8
H10A C10A H10B 107.7
C10A C11A C12A 112.4(3)
C10A C11A H11A 109.1
C12A C11A H11A 109.1
C10A C11A H11B 109.1
C12A C11A H11B 109.1
H11A C11A H11B 107.9
C11A C12A H12A 109.5
C11A C12A H12B 109.5
H12A C12A H12B 109.5
C11A C12A H12C 109.5
H12A C12A H12C 109.5
H12B C12A H12C 109.5
O1A C13A Mn1A 176.9(3)
O2A C14A Mn1A 179.0(3)
O3A C15A Mn1A 178.4(3)
O4A C16A Mn2A 178.1(3)
O5A C17A Mn2A 178.1(3)
O6A C18A Mn2A 175.8(3)
O7A C19A Mn3A 177.6(3)
O8A C20A Mn3A 177.8(4)
O9A C21A Mn3A 176.0(3)
O10A C22A Mn4A 178.8(3)
O11A C23A Mn4A 178.0(3)
O12A C24A Mn4A 177.1(3)
C14B Mn1B C15B 91.08(15)
C14B Mn1B C13B 89.09(15)
C15B Mn1B C13B 93.31(15)
C14B Mn1B S3B 172.73(11)
C15B Mn1B S3B 93.74(11)
C13B Mn1B S3B 96.05(10)
C14B Mn1B S2B 95.88(11)
C15B Mn1B S2B 95.28(11)
C13B Mn1B S2B 169.99(11)
S3B Mn1B S2B 78.28(3)
C14B Mn1B S1B 96.63(11)
C15B Mn1B S1B 170.25(11)
C13B Mn1B S1B 92.76(11)
S3B Mn1B S1B 78.03(3)
S2B Mn1B S1B 78.06(3)
C17B Mn2B C16B 95.19(15)
C17B Mn2B C18B 90.83(17)
C16B Mn2B C18B 90.29(15)
C17B Mn2B S1B 170.08(11)
C16B Mn2B S1B 90.81(11)
C18B Mn2B S1B 97.05(12)
C17B Mn2B S4B 95.36(11)
C16B Mn2B S4B 167.87(11)
C18B Mn2B S4B 95.53(11)
S1B Mn2B S4B 77.94(3)
C17B Mn2B S2B 93.35(12)
C16B Mn2B S2B 95.54(10)
C18B Mn2B S2B 172.49(12)
S1B Mn2B S2B 78.18(3)
S4B Mn2B S2B 77.88(3)
C20B Mn3B C21B 88.56(16)
C20B Mn3B C19B 92.80(16)
C21B Mn3B C19B 91.61(15)
C20B Mn3B S3B 91.99(11)
C21B Mn3B S3B 172.19(11)
C19B Mn3B S3B 96.14(11)
C20B Mn3B S2B 95.14(11)
C21B Mn3B S2B 93.51(11)
C19B Mn3B S2B 170.65(12)
S3B Mn3B S2B 78.68(3)
C20B Mn3B S4B 168.90(11)
C21B Mn3B S4B 100.50(12)
C19B Mn3B S4B 93.34(12)
S3B Mn3B S4B 78.16(3)
S2B Mn3B S4B 78.04(3)
C23B Mn4B C22B 92.92(15)
C23B Mn4B C24B 92.34(16)
C22B Mn4B C24B 90.74(16)
C23B Mn4B S1B 169.03(12)
C22B Mn4B S1B 94.96(11)
C24B Mn4B S1B 95.17(12)
C23B Mn4B S4B 93.80(11)
C22B Mn4B S4B 172.45(11)
C24B Mn4B S4B 92.41(12)
S1B Mn4B S4B 77.93(3)
C23B Mn4B S3B 93.28(12)
C22B Mn4B S3B 98.36(12)
C24B Mn4B S3B 169.04(12)
S1B Mn4B S3B 78.04(3)
S4B Mn4B S3B 77.84(3)
C1B S1B Mn2B 118.57(14)
C1B S1B Mn4B 119.77(12)
Mn2B S1B Mn4B 101.07(3)
C1B S1B Mn1B 112.67(13)
Mn2B S1B Mn1B 100.96(3)
Mn4B S1B Mn1B 100.78(3)
C4B S2B Mn3B 114.01(11)
C4B S2B Mn1B 120.64(12)
Mn3B S2B Mn1B 99.97(3)
C4B S2B Mn2B 117.42(12)
Mn3B S2B Mn2B 101.08(3)
Mn1B S2B Mn2B 100.53(3)
C7B S3B Mn3B 111.46(12)
C7B S3B Mn1B 118.47(12)
Mn3B S3B Mn1B 100.63(3)
C7B S3B Mn4B 121.15(12)
Mn3B S3B Mn4B 101.20(3)
Mn1B S3B Mn4B 100.79(3)
C10B S4B Mn4B 112.35(14)
C10B S4B Mn2B 119.78(13)
Mn4B S4B Mn2B 100.60(3)
C10B S4B Mn3B 119.39(14)
Mn4B S4B Mn3B 100.56(3)
Mn2B S4B Mn3B 100.96(3)
C2B C1B S1B 116.8(3)
C2B C1B H1BA 108.1
S1B C1B H1BA 108.1
C2B C1B H1BB 108.1
S1B C1B H1BB 108.1
H1BA C1B H1BB 107.3
C1B C2B C3B 109.9(4)
C1B C2B H2BA 109.7
C3B C2B H2BA 109.7
C1B C2B H2BB 109.7
C3B C2B H2BB 109.7
H2BA C2B H2BB 108.2
C2B C3B H3BA 109.5
C2B C3B H3BB 109.5
H3BA C3B H3BB 109.5
C2B C3B H3BC 109.5
H3BA C3B H3BC 109.5
H3BB C3B H3BC 109.5
C5B C4B S2B 114.6(2)
C5B C4B H4BA 108.6
S2B C4B H4BA 108.6
C5B C4B H4BB 108.6
S2B C4B H4BB 108.6
H4BA C4B H4BB 107.6
C4B C5B C6B 114.3(3)
C4B C5B H5BA 108.7
C6B C5B H5BA 108.7
C4B C5B H5BB 108.7
C6B C5B H5BB 108.7
H5BA C5B H5BB 107.6
C5B C6B H6BA 109.5
C5B C6B H6BB 109.5
H6BA C6B H6BB 109.5
C5B C6B H6BC 109.5
H6BA C6B H6BC 109.5
H6BB C6B H6BC 109.5
C8B C7B S3B 113.6(2)
C8B C7B H7BA 108.9
S3B C7B H7BA 108.9
C8B C7B H7BB 108.9
S3B C7B H7BB 108.9
H7BA C7B H7BB 107.7
C7B C8B C9B 110.9(3)
C7B C8B H8BA 109.5
C9B C8B H8BA 109.5
C7B C8B H8BB 109.5
C9B C8B H8BB 109.5
H8BA C8B H8BB 108.0
C8B C9B H9BA 109.5
C8B C9B H9BB 109.5
H9BA C9B H9BB 109.5
C8B C9B H9BC 109.5
H9BA C9B H9BC 109.5
H9BB C9B H9BC 109.5
C11B C10B S4B 114.2(3)
C11B C10B H10C 108.7
S4B C10B H10C 108.7
C11B C10B H10D 108.7
S4B C10B H10D 108.7
H10C C10B H10D 107.6
C10B C11B C12B 111.2(4)
C10B C11B H11C 109.4
C12B C11B H11C 109.4
C10B C11B H11D 109.4
C12B C11B H11D 109.4
H11C C11B H11D 108.0
C11B C12B H12D 109.5
C11B C12B H12E 109.5
H12D C12B H12E 109.5
C11B C12B H12F 109.5
H12D C12B H12F 109.5
H12E C12B H12F 109.5
O1B C13B Mn1B 177.4(3)
O2B C14B Mn1B 177.2(3)
O3B C15B Mn1B 179.3(3)
O4B C16B Mn2B 176.3(3)
O5B C17B Mn2B 179.1(3)
O6B C18B Mn2B 178.1(4)
O7B C19B Mn3B 178.3(3)
O8B C20B Mn3B 179.7(3)
O9B C21B Mn3B 174.2(3)
O10B C22B Mn4B 178.0(3)
O11B C23B Mn4B 178.7(4)
O12B C24B Mn4B 179.3(4)
C13C Mn1C C15C 90.56(15)
C13C Mn1C C14C 88.86(15)
C15C Mn1C C14C 94.50(15)
C13C Mn1C S2C 95.35(11)
C15C Mn1C S2C 170.44(11)
C14C Mn1C S2C 93.14(10)
C13C Mn1C S3C 172.10(11)
C15C Mn1C S3C 95.34(11)
C14C Mn1C S3C 95.89(10)
S2C Mn1C S3C 78.13(3)
C13C Mn1C S1C 95.85(11)
C15C Mn1C S1C 94.00(11)
C14C Mn1C S1C 170.24(10)
S2C Mn1C S1C 77.95(3)
S3C Mn1C S1C 78.53(3)
C18C Mn2C C17C 94.46(17)
C18C Mn2C C16C 92.57(16)
C17C Mn2C C16C 90.04(17)
C18C Mn2C S2C 91.70(11)
C17C Mn2C S2C 170.85(13)
C16C Mn2C S2C 96.43(11)
C18C Mn2C S4C 168.37(11)
C17C Mn2C S4C 95.20(13)
C16C Mn2C S4C 93.88(11)
S2C Mn2C S4C 77.97(3)
C18C Mn2C S1C 94.46(11)
C17C Mn2C S1C 94.63(13)
C16C Mn2C S1C 171.23(12)
S2C Mn2C S1C 78.14(3)
S4C Mn2C S1C 78.32(3)
C19C Mn3C C20C 93.99(18)
C19C Mn3C C21C 93.39(19)
C20C Mn3C C21C 89.06(17)
C19C Mn3C S1C 92.67(14)
C20C Mn3C S1C 93.59(13)
C21C Mn3C S1C 173.21(13)
C19C Mn3C S3C 167.35(13)
C20C Mn3C S3C 95.96(13)
C21C Mn3C S3C 94.57(13)
S1C Mn3C S3C 78.94(3)
C19C Mn3C S4C 91.04(13)
C20C Mn3C S4C 170.86(12)
C21C Mn3C S4C 98.26(12)
S1C Mn3C S4C 78.55(3)
S3C Mn3C S4C 78.09(3)
C23C Mn4C C22C 92.13(15)
C23C Mn4C C24C 90.50(15)
C22C Mn4C C24C 93.14(15)
C23C Mn4C S2C 91.99(10)
C22C Mn4C S2C 168.91(11)
C24C Mn4C S2C 97.12(11)
C23C Mn4C S4C 169.37(10)
C22C Mn4C S4C 97.82(11)
C24C Mn4C S4C 92.67(11)
S2C Mn4C S4C 77.55(3)
C23C Mn4C S3C 98.55(10)
C22C Mn4C S3C 91.42(10)
C24C Mn4C S3C 169.71(11)
S2C Mn4C S3C 77.79(3)
S4C Mn4C S3C 77.56(3)
C1C S1C Mn3C 112.6(2)
C1C S1C Mn2C 119.4(2)
Mn3C S1C Mn2C 100.57(3)
C1C S1C Mn1C 120.29(15)
Mn3C S1C Mn1C 100.04(3)
Mn2C S1C Mn1C 100.58(3)
C4C S2C Mn2C 117.45(12)
C4C S2C Mn1C 111.42(11)
Mn2C S2C Mn1C 101.19(3)
C4C S2C Mn4C 121.58(12)
Mn2C S2C Mn4C 101.24(3)
Mn1C S2C Mn4C 100.96(3)
C7C S3C Mn3C 114.03(11)
C7C S3C Mn1C 118.71(12)
Mn3C S3C Mn1C 100.14(3)
C7C S3C Mn4C 119.01(12)
Mn3C S3C Mn4C 101.21(3)
Mn1C S3C Mn4C 100.62(3)
C10C S4C Mn2C 113.93(11)
C10C S4C Mn3C 118.04(12)
Mn2C S4C Mn3C 100.36(3)
C10C S4C Mn4C 119.59(12)
Mn2C S4C Mn4C 100.74(3)
Mn3C S4C Mn4C 101.07(3)
C2C C1C S1C 119.5(4)
C2C C1C H1CA 107.5
S1C C1C H1CA 107.5
C2C C1C H1CB 107.5
S1C C1C H1CB 107.5
H1CA C1C H1CB 107.0
C1C C2C C3C 111.2(5)
C1C C2C H2CA 109.4
C3C C2C H2CA 109.4
C1C C2C H2CB 109.4
C3C C2C H2CB 109.4
H2CA C2C H2CB 108.0
C2C C3C H3CA 109.5
C2C C3C H3CB 109.5
H3CA C3C H3CB 109.5
C2C C3C H3CC 109.5
H3CA C3C H3CC 109.5
H3CB C3C H3CC 109.5
C5C C4C S2C 115.3(2)
C5C C4C H4CA 108.5
S2C C4C H4CA 108.5
C5C C4C H4CB 108.5
S2C C4C H4CB 108.5
H4CA C4C H4CB 107.5
C4C C5C C6C 111.2(3)
C4C C5C H5CA 109.4
C6C C5C H5CA 109.4
C4C C5C H5CB 109.4
C6C C5C H5CB 109.4
H5CA C5C H5CB 108.0
C5C C6C H6CA 109.5
C5C C6C H6CB 109.5
H6CA C6C H6CB 109.5
C5C C6C H6CC 109.5
H6CA C6C H6CC 109.5
H6CB C6C H6CC 109.5
C8C C7C S3C 113.7(2)
C8C C7C H7CA 108.8
S3C C7C H7CA 108.8
C8C C7C H7CB 108.8
S3C C7C H7CB 108.8
H7CA C7C H7CB 107.7
C7C C8C C9C 111.4(3)
C7C C8C H8CA 109.3
C9C C8C H8CA 109.3
C7C C8C H8CB 109.3
C9C C8C H8CB 109.3
H8CA C8C H8CB 108.0
C8C C9C H9CA 109.5
C8C C9C H9CB 109.5
H9CA C9C H9CB 109.5
C8C C9C H9CC 109.5
H9CA C9C H9CC 109.5
H9CB C9C H9CC 109.5
C11C C10C S4C 113.8(2)
C11C C10C H10E 108.8
S4C C10C H10E 108.8
C11C C10C H10F 108.8
S4C C10C H10F 108.8
H10E C10C H10F 107.7
C10C C11C C12C 112.1(3)
C10C C11C H11E 109.2
C12C C11C H11E 109.2
C10C C11C H11F 109.2
C12C C11C H11F 109.2
H11E C11C H11F 107.9
C11C C12C H12G 109.5
C11C C12C H12H 109.5
H12G C12C H12H 109.5
C11C C12C H12I 109.5
H12G C12C H12I 109.5
H12H C12C H12I 109.5
O1C C13C Mn1C 177.0(3)
O2C C14C Mn1C 177.1(3)
O3C C15C Mn1C 178.0(3)
O4C C16C Mn2C 177.7(3)
O5C C17C Mn2C 178.7(4)
O6C C18C Mn2C 177.0(3)
O7C C19C Mn3C 175.7(4)
O8C C20C Mn3C 179.7(4)
O9C C21C Mn3C 176.2(4)
O10C C22C Mn4C 176.8(3)
O11C C23C Mn4C 177.1(3)
O12C C24C Mn4C 179.1(4)

loop_
_geom_bond_atom_site_label_1
_geom_bond_atom_site_label_2
_geom_bond_distance
Mn1A C15A 1.809(4)
Mn1A C13A 1.809(4)
Mn1A C14A 1.813(4)
Mn1A S2A 2.3647(9)
Mn1A S3A 2.3737(9)
Mn1A S1A 2.3786(9)
Mn2A C18A 1.811(4)
Mn2A C17A 1.814(4)
Mn2A C16A 1.819(3)
Mn2A S4A 2.3679(9)
Mn2A S1A 2.3708(9)
Mn2A S2A 2.3759(9)
Mn3A C20A 1.814(4)
Mn3A C19A 1.817(3)
Mn3A C21A 1.821(4)
Mn3A S4A 2.3860(9)
Mn3A S3A 2.3895(9)
Mn3A S1A 2.3933(9)
Mn4A C24A 1.818(3)
Mn4A C23A 1.820(4)
Mn4A C22A 1.825(4)
Mn4A S3A 2.3670(9)
Mn4A S4A 2.3807(9)
Mn4A S2A 2.3832(9)
S1A C1A 1.826(3)
S2A C4A 1.827(3)
S3A C7A 1.830(4)
S4A C10A 1.823(3)
O1A C13A 1.149(4)
O2A C14A 1.145(5)
O3A C15A 1.145(5)
O4A C16A 1.145(4)
O5A C17A 1.150(4)
O6A C18A 1.149(4)
O7A C19A 1.148(4)
O8A C20A 1.149(4)
O9A C21A 1.141(4)
O10A C22A 1.140(4)
O11A C23A 1.144(4)
O12A C24A 1.146(4)
C1A C2A 1.518(5)
C1A H1AA 0.9900
C1A H1AB 0.9900
C2A C3A 1.534(5)
C2A H2AA 0.9900
C2A H2AB 0.9900
C3A H3AA 0.9800
C3A H3AB 0.9800
C3A H3AC 0.9800
C4A C5A 1.515(4)
C4A H4AA 0.9900
C4A H4AB 0.9900
C5A C6A 1.522(4)
C5A H5AA 0.9900
C5A H5AB 0.9900
C6A H6AA 0.9800
C6A H6AB 0.9800
C6A H6AC 0.9800
C7A C8A 1.482(5)
C7A H7AA 0.9900
C7A H7AB 0.9900
C8A C9A 1.498(6)
C8A H8AA 0.9900
C8A H8AB 0.9900
C9A H9AA 0.9800
C9A H9AB 0.9800
C9A H9AC 0.9800
C10A C11A 1.507(5)
C10A H10A 0.9900
C10A H10B 0.9900
C11A C12A 1.509(5)
C11A H11A 0.9900
C11A H11B 0.9900
C12A H12A 0.9800
C12A H12B 0.9800
C12A H12C 0.9800
Mn1B C14B 1.810(3)
Mn1B C15B 1.813(4)
Mn1B C13B 1.817(3)
Mn1B S3B 2.3730(9)
Mn1B S2B 2.3825(9)
Mn1B S1B 2.3829(9)
Mn2B C17B 1.813(4)
Mn2B C16B 1.817(3)
Mn2B C18B 1.817(4)
Mn2B S1B 2.3719(9)
Mn2B S4B 2.3805(9)
Mn2B S2B 2.3871(9)
Mn3B C20B 1.812(4)
Mn3B C21B 1.816(4)
Mn3B C19B 1.826(4)
Mn3B S3B 2.3608(9)
Mn3B S2B 2.3742(8)
Mn3B S4B 2.3849(9)
Mn4B C23B 1.809(4)
Mn4B C22B 1.816(4)
Mn4B C24B 1.822(4)
Mn4B S1B 2.3727(9)
Mn4B S4B 2.3801(9)
Mn4B S3B 2.3824(9)
S1B C1B 1.821(4)
S2B C4B 1.831(3)
S3B C7B 1.831(3)
S4B C10B 1.826(4)
O1B C13B 1.149(4)
O2B C14B 1.147(4)
O3B C15B 1.151(4)
O4B C16B 1.147(4)
O5B C17B 1.147(4)
O6B C18B 1.143(5)
O7B C19B 1.141(4)
O8B C20B 1.144(5)
O9B C21B 1.145(4)
O10B C22B 1.149(4)
O11B C23B 1.147(4)
O12B C24B 1.144(5)
C1B C2B 1.485(6)
C1B H1BA 0.9900
C1B H1BB 0.9900
C2B C3B 1.544(6)
C2B H2BA 0.9900
C2B H2BB 0.9900
C3B H3BA 0.9800
C3B H3BB 0.9800
C3B H3BC 0.9800
C4B C5B 1.501(5)
C4B H4BA 0.9900
C4B H4BB 0.9900
C5B C6B 1.509(5)
C5B H5BA 0.9900
C5B H5BB 0.9900
C6B H6BA 0.9800
C6B H6BB 0.9800
C6B H6BC 0.9800
C7B C8B 1.508(5)
C7B H7BA 0.9900
C7B H7BB 0.9900
C8B C9B 1.530(5)
C8B H8BA 0.9900
C8B H8BB 0.9900
C9B H9BA 0.9800
C9B H9BB 0.9800
C9B H9BC 0.9800
C10B C11B 1.483(6)
C10B H10C 0.9900
C10B H10D 0.9900
C11B C12B 1.541(6)
C11B H11C 0.9900
C11B H11D 0.9900
C12B H12D 0.9800
C12B H12E 0.9800
C12B H12F 0.9800
Mn1C C13C 1.804(3)
Mn1C C15C 1.815(4)
Mn1C C14C 1.817(3)
Mn1C S2C 2.3730(9)
Mn1C S3C 2.3755(9)
Mn1C S1C 2.3801(9)
Mn2C C18C 1.815(4)
Mn2C C17C 1.815(4)
Mn2C C16C 1.818(4)
Mn2C S2C 2.3648(9)
Mn2C S4C 2.3762(9)
Mn2C S1C 2.3787(10)
Mn3C C19C 1.811(4)
Mn3C C20C 1.815(4)
Mn3C C21C 1.815(4)
Mn3C S1C 2.3668(10)
Mn3C S3C 2.3681(9)
Mn3C S4C 2.3764(9)
Mn4C C23C 1.807(3)
Mn4C C22C 1.813(3)
Mn4C C24C 1.824(3)
Mn4C S2C 2.3785(9)
Mn4C S4C 2.3840(9)
Mn4C S3C 2.3875(9)
S1C C1C 1.824(4)
S2C C4C 1.823(3)
S3C C7C 1.832(3)
S4C C10C 1.826(3)
O1C C13C 1.146(4)
O2C C14C 1.145(4)
O3C C15C 1.144(4)
O4C C16C 1.145(5)
O5C C17C 1.146(5)
O6C C18C 1.149(4)
O7C C19C 1.145(5)
O8C C20C 1.146(5)
O9C C21C 1.146(5)
O10C C22C 1.146(4)
O11C C23C 1.154(4)
O12C C24C 1.143(4)
C1C C2C 1.408(7)
C1C H1CA 0.9900
C1C H1CB 0.9900
C2C C3C 1.564(7)
C2C H2CA 0.9900
C2C H2CB 0.9900
C3C H3CA 0.9800
C3C H3CB 0.9800
C3C H3CC 0.9800
C4C C5C 1.508(5)
C4C H4CA 0.9900
C4C H4CB 0.9900
C5C C6C 1.533(5)
C5C H5CA 0.9900
C5C H5CB 0.9900
C6C H6CA 0.9800
C6C H6CB 0.9800
C6C H6CC 0.9800
C7C C8C 1.513(5)
C7C H7CA 0.9900
C7C H7CB 0.9900
C8C C9C 1.522(5)
C8C H8CA 0.9900
C8C H8CB 0.9900
C9C H9CA 0.9800
C9C H9CB 0.9800
C9C H9CC 0.9800
C10C C11C 1.511(5)
C10C H10E 0.9900
C10C H10F 0.9900
C11C C12C 1.516(5)
C11C H11E 0.9900
C11C H11F 0.9900
C12C H12G 0.9800
C12C H12H 0.9800
C12C H12I 0.9800
